data_7118197
loop_
_publ_author_name
'Nisar Ahamed, B.'
'Duch\^ene, Roland'
'Robeyns, Koen'
'Fustin, Charles-Andr\'e'

_publ_section_title
;
 Catenane-based mechanically-linked block copolymers.
;
_journal_issue 10
_journal_name_full 'Chemical communications (Cambridge, England)'
_journal_page_first 2149
_journal_page_last 2152
_journal_paper_doi 10.1039/c5cc09775d
_journal_volume 52
_journal_year 2016
_chemical_formula_moiety 'C75 H96 N4 O10 Pd Si'
_chemical_formula_sum 'C75 H96 N4 O10 Pd Si'
_chemical_formula_weight 1348.04
_space_group_crystal_system monoclinic
_space_group_IT_number 15
_space_group_name_Hall '-C 2yc'
_space_group_name_H-M_alt 'C 1 2/c 1'
_symmetry_space_group_name_Hall '-C 2yc'
_symmetry_space_group_name_H-M 'C 1 2/c 1'
_atom_sites_solution_hydrogens geom
_audit_creation_method SHELXL-2014/7
_audit_update_record
;
2015-10-16 deposited with the CCDC.
2015-12-21 downloaded from the CCDC.
;
_cell_angle_alpha 90
_cell_angle_beta 114.26(4)
_cell_angle_gamma 90
_cell_formula_units_Z 8
_cell_length_a 39.473(13)
_cell_length_b 12.0530(16)
_cell_length_c 35.420(12)
_cell_measurement_reflns_used 960
_cell_measurement_temperature 150(2)
_cell_measurement_theta_max 13.8800
_cell_measurement_theta_min 2.8302
_cell_volume 15364(9)
_computing_cell_refinement
;
CrysAlisPro, Agilent Technologies,
Version 1.171.36.21 (release 14-08-2012 CrysAlis171 .NET)
(compiled Sep 14 2012,17:21:16)
;
_computing_data_collection MAR
_computing_data_reduction
;
CrysAlisPro, Agilent Technologies,
Version 1.171.36.21 (release 14-08-2012 CrysAlis171 .NET)
(compiled Sep 14 2012,17:21:16)
;
_computing_molecular_graphics 'MERCURY (Macrae et al., 2008)'
_computing_publication_material
;
'MERCURY (Macrae et al., 2008), Platon (Spek, 2009)'
;
_computing_structure_refinement 'SHELXL-2014/7 (Sheldrick, 2014)'
_computing_structure_solution 'SHELXS-97 (Sheldrick, 1990)'
_diffrn_ambient_temperature 150(2)
_diffrn_measured_fraction_theta_full 0.968
_diffrn_measured_fraction_theta_max 0.890
_diffrn_measurement_device_type 'MAR345 image plate'
_diffrn_measurement_method '82 images, \D\F 2.0\% '
_diffrn_radiation_monochromator 'Xenocs Fox3D mirror'
_diffrn_radiation_source 'Rigaku UltraX 18 rotating anode'
_diffrn_radiation_type MoK\a
_diffrn_radiation_wavelength 0.71073
_diffrn_reflns_av_R_equivalents 0.1195
_diffrn_reflns_av_unetI/netI 0.1083
_diffrn_reflns_laue_measured_fraction_full 0.968
_diffrn_reflns_laue_measured_fraction_max 0.890
_diffrn_reflns_limit_h_max 26
_diffrn_reflns_limit_h_min -27
_diffrn_reflns_limit_k_max 8
_diffrn_reflns_limit_k_min -8
_diffrn_reflns_limit_l_max 23
_diffrn_reflns_limit_l_min -23
_diffrn_reflns_number 7909
_diffrn_reflns_point_group_measured_fraction_full 0.968
_diffrn_reflns_point_group_measured_fraction_max 0.890
_diffrn_reflns_theta_full 13.890
_diffrn_reflns_theta_max 14.411
_diffrn_reflns_theta_min 2.764
_exptl_absorpt_coefficient_mu 0.312
_exptl_absorpt_correction_T_max 1.00000
_exptl_absorpt_correction_T_min 0.77881
_exptl_absorpt_correction_type multi-scan
_exptl_absorpt_process_details
;
CrysAlisPro, Agilent Technologies,
Version 1.171.36.21 (release 14-08-2012 CrysAlis171 .NET)
(compiled Sep 14 2012,17:21:16)
Empirical absorption correction using spherical harmonics,
 implemented in SCALE3 ABSPACK scaling algorithm.
;
_exptl_crystal_colour yellow
_exptl_crystal_density_diffrn 1.166
_exptl_crystal_description needle
_exptl_crystal_F_000 5712
_exptl_crystal_recrystallization_method 'Re-crystallisation from solvent: dichloromethane'
_exptl_crystal_size_max 0.30
_exptl_crystal_size_mid 0.06
_exptl_crystal_size_min 0.05
_refine_diff_density_max 0.406
_refine_diff_density_min -0.294
_refine_diff_density_rms 0.057
_refine_ls_extinction_method none
_refine_ls_goodness_of_fit_ref 1.066
_refine_ls_hydrogen_treatment constr
_refine_ls_matrix_type full
_refine_ls_number_parameters 748
_refine_ls_number_reflns 2470
_refine_ls_number_restraints 851
_refine_ls_restrained_S_all 0.924
_refine_ls_R_factor_all 0.1694
_refine_ls_R_factor_gt 0.1127
_refine_ls_shift/su_max 0.000
_refine_ls_shift/su_mean 0.000
_refine_ls_structure_factor_coef Fsqd
_refine_ls_weighting_details 'w=1/[\s^2^(Fo^2^)+(0.0500P)^2^+600.0000P] where P=(Fo^2^+2Fc^2^)/3'
_refine_ls_weighting_scheme calc
_refine_ls_wR_factor_gt 0.2238
_refine_ls_wR_factor_ref 0.2565
_reflns_Friedel_coverage 0.000
_reflns_number_gt 1537
_reflns_number_total 2470
_reflns_threshold_expression 'I > 2\s(I)'
_cod_data_source_file c5cc09775d2.cif
_cod_data_source_block bnacat3
_cod_depositor_comments 'Adding full bibliography for 7118196--7118198.cif.'
_cod_original_cell_volume 15363(9)
_cod_database_code 7118197
_shelx_shelxl_version_number 2014/7
_shelx_space_group_comment
;
The symmetry employed for this shelxl refinement is uniquely defined
by the following loop, which should always be used as a source of
symmetry information in preference to the above space-group names.
They are only intended as comments.
;

loop_
_space_group_symop_operation_xyz
'x, y, z'
'-x, y, -z+1/2'
'x+1/2, y+1/2, z'
'-x+1/2, y+1/2, -z+1/2'
'-x, -y, -z'
'x, -y, z-1/2'
'-x+1/2, -y+1/2, -z'
'x+1/2, -y+1/2, z-1/2'

loop_
_atom_site_label
_atom_site_type_symbol
_atom_site_fract_x
_atom_site_fract_y
_atom_site_fract_z
_atom_site_U_iso_or_equiv
_atom_site_adp_type
_atom_site_occupancy
_atom_site_site_symmetry_order
_atom_site_calc_flag
_atom_site_refinement_flags_posn
_atom_site_refinement_flags_adp
Pd1 Pd 0.11167(10) 0.3869(2) 0.09944(11) 0.1558(19) Uani 1 1 d . U
N2 N 0.0787(5) 0.2732(15) 0.0953(10) 0.179(14) Uani 1 1 d G U
C3 C 0.0722(7) 0.238(2) 0.1290(7) 0.143(12) Uani 1 1 d DG U
C4 C 0.0484(8) 0.149(2) 0.1248(8) 0.182(17) Uani 1 1 d G U
H4 H 0.0439 0.1246 0.1478 0.219 Uiso 1 1 calc R U
C5 C 0.0311(6) 0.0957(15) 0.0868(11) 0.149(15) Uani 1 1 d G U
C6 C 0.0376(7) 0.131(2) 0.0530(7) 0.148(13) Uani 1 1 d G U
H6 H 0.0258 0.0950 0.0271 0.178 Uiso 1 1 calc R U
C7 C 0.0614(7) 0.220(2) 0.0573(7) 0.129(12) Uani 1 1 d DG U
C8 C 0.0056(10) 0.000(3) 0.0801(13) 0.159(16) Uani 1 1 d . U
H8A H 0.0143 -0.0402 0.1069 0.190 Uiso 1 1 calc R U
H8B H -0.0190 0.0314 0.0754 0.190 Uiso 1 1 calc R U
O9 O -0.0004(10) -0.075(2) 0.0519(10) 0.257(18) Uani 1 1 d . U
H9 H 0.0196 -0.1073 0.0558 0.385 Uiso 1 1 calc R U
N10 N 0.1179(11) 0.391(3) 0.1586(10) 0.212(15) Uani 1 1 d D U
C11 C 0.0936(9) 0.314(3) 0.1649(12) 0.175(17) Uani 1 1 d D U
O12 O 0.0893(9) 0.310(2) 0.1974(9) 0.211(13) Uani 1 1 d D U
C13 C 0.1373(10) 0.470(3) 0.1946(12) 0.157(12) Uani 1 1 d . U
H13A H 0.1226 0.4752 0.2114 0.188 Uiso 1 1 calc R U
H13B H 0.1381 0.5449 0.1834 0.188 Uiso 1 1 calc R U
C14 C 0.1776(6) 0.434(3) 0.2231(8) 0.122(13) Uani 1 1 d G U
C15 C 0.1860(7) 0.328(2) 0.2403(9) 0.176(16) Uani 1 1 d G U
H15 H 0.1666 0.2785 0.2380 0.211 Uiso 1 1 calc R U
C16 C 0.2229(9) 0.2954(16) 0.2609(8) 0.177(16) Uani 1 1 d G U
H16 H 0.2286 0.2233 0.2727 0.212 Uiso 1 1 calc R U
C17 C 0.2513(6) 0.368(3) 0.2643(9) 0.20(2) Uani 1 1 d DG U
C18 C 0.2429(7) 0.473(2) 0.2471(9) 0.144(14) Uani 1 1 d G U
H18 H 0.2624 0.5232 0.2494 0.173 Uiso 1 1 calc R U
C19 C 0.2061(9) 0.5063(16) 0.2265(8) 0.155(15) Uani 1 1 d G U
H19 H 0.2004 0.5783 0.2147 0.186 Uiso 1 1 calc R U
O20 O 0.2867(7) 0.3272(19) 0.2875(10) 0.187(12) Uani 1 1 d D U
C21 C 0.3168(7) 0.395(3) 0.2886(16) 0.22(2) Uani 1 1 d D U
H21A H 0.3179 0.4631 0.3046 0.264 Uiso 1 1 calc R U
H21B H 0.3124 0.4170 0.2601 0.264 Uiso 1 1 calc R U
C22 C 0.3523(8) 0.336(3) 0.3076(15) 0.23(2) Uani 1 1 d D U
H22A H 0.3511 0.2702 0.2903 0.277 Uiso 1 1 calc R U
H22B H 0.3550 0.3083 0.3351 0.277 Uiso 1 1 calc R U
C23 C 0.3866(8) 0.400(3) 0.3135(11) 0.25(2) Uani 1 1 d D U
H23A H 0.4070 0.3467 0.3182 0.301 Uiso 1 1 calc R U
H23B H 0.3937 0.4452 0.3390 0.301 Uiso 1 1 calc R U
C24 C 0.3841(16) 0.476(4) 0.2788(14) 0.39(4) Uani 1 1 d D U
H24A H 0.3668 0.5373 0.2772 0.471 Uiso 1 1 calc R U
H24B H 0.4089 0.5094 0.2859 0.471 Uiso 1 1 calc R U
C25 C 0.3714(17) 0.423(5) 0.2369(14) 0.31(3) Uani 1 1 d D U
H25 H 0.3829 0.3564 0.2343 0.378 Uiso 1 1 calc R U
N27 N 0.0881(9) 0.339(3) 0.0364(9) 0.160(12) Uani 1 1 d . U
C28 C 0.0649(9) 0.253(3) 0.0188(11) 0.167(18) Uani 1 1 d D U
O29 O 0.0522(8) 0.218(2) -0.0164(9) 0.174(11) Uani 1 1 d . U
C30 C 0.0973(11) 0.402(3) 0.0059(13) 0.166(11) Uani 1 1 d . U
H30A H 0.0857 0.4757 0.0031 0.199 Uiso 1 1 calc R U
H30B H 0.0846 0.3639 -0.0211 0.199 Uiso 1 1 calc R U
C31 C 0.1374(6) 0.420(3) 0.0121(9) 0.151(14) Uani 1 1 d G U
C32 C 0.1597(10) 0.3261(19) 0.0212(8) 0.166(16) Uani 1 1 d G U
H32 H 0.1491 0.2550 0.0205 0.199 Uiso 1 1 calc R U
C33 C 0.1975(9) 0.336(2) 0.0311(9) 0.180(16) Uani 1 1 d G U
H33 H 0.2127 0.2717 0.0373 0.216 Uiso 1 1 calc R U
C34 C 0.2130(6) 0.440(3) 0.0321(9) 0.21(2) Uani 1 1 d DG U
C35 C 0.1907(10) 0.534(2) 0.0230(9) 0.195(17) Uani 1 1 d G U
H35 H 0.2013 0.6053 0.0237 0.235 Uiso 1 1 calc R U
C36 C 0.1529(9) 0.524(2) 0.0131(9) 0.185(16) Uani 1 1 d G U
H36 H 0.1377 0.5886 0.0069 0.222 Uiso 1 1 calc R U
O37 O 0.2502(7) 0.463(2) 0.0427(12) 0.251(15) Uani 1 1 d D U
C38 C 0.2745(9) 0.369(3) 0.0550(16) 0.32(3) Uani 1 1 d D U
H38A H 0.2774 0.3382 0.0306 0.386 Uiso 1 1 calc R U
H38B H 0.2638 0.3111 0.0664 0.386 Uiso 1 1 calc R U
C39 C 0.3112(9) 0.403(5) 0.0866(12) 0.41(4) Uani 1 1 d D U
H39A H 0.3230 0.4526 0.0732 0.491 Uiso 1 1 calc R U
H39B H 0.3269 0.3360 0.0958 0.491 Uiso 1 1 calc R U
C40 C 0.3116(12) 0.461(4) 0.1243(12) 0.26(2) Uani 1 1 d D U
H40A H 0.3216 0.5372 0.1253 0.318 Uiso 1 1 calc R U
H40B H 0.2857 0.4684 0.1216 0.318 Uiso 1 1 calc R U
C41 C 0.3338(18) 0.404(3) 0.1635(13) 0.31(3) Uani 1 1 d D U
H41A H 0.3571 0.3783 0.1621 0.369 Uiso 1 1 calc R U
H41B H 0.3199 0.3377 0.1652 0.369 Uiso 1 1 calc R U
C42 C 0.3442(19) 0.467(5) 0.2027(12) 0.35(4) Uani 1 1 d D U
H42 H 0.3323 0.5351 0.2038 0.420 Uiso 1 1 calc R U
N44 N 0.1533(5) 0.5061(18) 0.1102(7) 0.167(9) Uani 1 1 d DG U
C45 C 0.1524(7) 0.6206(19) 0.1052(8) 0.164(14) Uani 1 1 d DG U
C46 C 0.1852(9) 0.6792(14) 0.1150(9) 0.169(16) Uani 1 1 d G U
H46 H 0.1846 0.7575 0.1116 0.203 Uiso 1 1 calc R U
C47 C 0.2190(7) 0.623(2) 0.1299(9) 0.135(14) Uani 1 1 d G U
C48 C 0.2199(5) 0.509(2) 0.1349(8) 0.142(13) Uani 1 1 d DG U
H48 H 0.2430 0.4707 0.1450 0.171 Uiso 1 1 calc R U
C49 C 0.1871(6) 0.4502(14) 0.1250(8) 0.155(14) Uani 1 1 d DG U
O50 O 0.2486(7) 0.688(2) 0.1373(10) 0.171(11) Uani 1 1 d D U
C51 C 0.2491(12) 0.804(3) 0.1271(13) 0.160(15) Uani 1 1 d D U
H51A H 0.2398 0.8493 0.1442 0.192 Uiso 1 1 calc R U
H51B H 0.2322 0.8160 0.0976 0.192 Uiso 1 1 calc R U
C52 C 0.2864(12) 0.841(4) 0.1341(15) 0.185(18) Uani 1 1 d D U
C53 C 0.3184(13) 0.865(4) 0.1446(17) 0.216(19) Uani 1 1 d D U
Si54 Si 0.3614(5) 0.9177(12) 0.1550(5) 0.206(7) Uani 1 1 d . U
C55 C 0.3589(13) 0.987(5) 0.1043(16) 0.24(2) Uani 1 1 d D U
H55 H 0.3489 0.9286 0.0827 0.293 Uiso 1 1 calc R U
C56 C 0.3305(17) 1.080(4) 0.0895(16) 0.30(3) Uani 1 1 d D U
H56A H 0.3064 1.0531 0.0874 0.457 Uiso 1 1 calc R U
H56B H 0.3387 1.1421 0.1092 0.457 Uiso 1 1 calc R U
H56C H 0.3281 1.1060 0.0623 0.457 Uiso 1 1 calc R U
C57 C 0.3993(14) 1.003(6) 0.1109(18) 0.41(4) Uani 1 1 d D U
H57A H 0.4127 0.9326 0.1205 0.617 Uiso 1 1 calc R U
H57B H 0.4002 1.0243 0.0847 0.617 Uiso 1 1 calc R U
H57C H 0.4108 1.0604 0.1316 0.617 Uiso 1 1 calc R U
C58 C 0.3978(18) 0.797(5) 0.1674(16) 0.29(2) Uani 1 1 d D U
H58 H 0.4235 0.8274 0.1761 0.345 Uiso 1 1 calc R U
C59 C 0.3953(15) 0.724(4) 0.2015(15) 0.28(3) Uani 1 1 d D U
H59A H 0.4032 0.7668 0.2272 0.420 Uiso 1 1 calc R U
H59B H 0.3696 0.6994 0.1932 0.420 Uiso 1 1 calc R U
H59C H 0.4115 0.6594 0.2058 0.420 Uiso 1 1 calc R U
C60 C 0.3856(17) 0.734(5) 0.1266(17) 0.34(3) Uani 1 1 d D U
H60A H 0.3875 0.7822 0.1053 0.510 Uiso 1 1 calc R U
H60B H 0.4018 0.6689 0.1304 0.510 Uiso 1 1 calc R U
H60C H 0.3598 0.7089 0.1178 0.510 Uiso 1 1 calc R U
C61 C 0.3788(13) 1.008(4) 0.2047(18) 0.24(2) Uani 1 1 d D U
H61 H 0.3830 0.9566 0.2284 0.283 Uiso 1 1 calc R U
C62 C 0.4137(13) 1.076(3) 0.2162(13) 0.24(2) Uani 1 1 d D U
H62A H 0.4342 1.0269 0.2180 0.367 Uiso 1 1 calc R U
H62B H 0.4098 1.1323 0.1950 0.367 Uiso 1 1 calc R U
H62C H 0.4198 1.1114 0.2430 0.367 Uiso 1 1 calc R U
C63 C 0.3483(13) 1.087(3) 0.2024(14) 0.231(19) Uani 1 1 d D U
H63A H 0.3250 1.0464 0.1950 0.346 Uiso 1 1 calc R U
H63B H 0.3551 1.1231 0.2294 0.346 Uiso 1 1 calc R U
H63C H 0.3451 1.1441 0.1814 0.346 Uiso 1 1 calc R U
C64 C 0.1112(7) 0.647(2) 0.0861(12) 0.158(14) Uani 1 1 d D U
H64A H 0.0976 0.5991 0.0619 0.189 Uiso 1 1 calc R U
H64B H 0.1002 0.6386 0.1066 0.189 Uiso 1 1 calc R U
O65 O 0.1107(8) 0.7641(18) 0.0736(9) 0.196(13) Uani 1 1 d D U
C66 C 0.0717(11) 0.789(3) 0.0450(11) 0.23(2) Uani 1 1 d D U
H66A H 0.0712 0.8695 0.0389 0.281 Uiso 1 1 calc R U
H66B H 0.0569 0.7800 0.0616 0.281 Uiso 1 1 calc R U
C67 C 0.0495(10) 0.734(2) 0.0040(9) 0.172(16) Uani 1 1 d DG U
C68 C 0.0216(10) 0.658(3) -0.0004(10) 0.196(17) Uani 1 1 d G U
H68 H 0.0142 0.6467 0.0217 0.235 Uiso 1 1 calc R U
C69 C 0.0045(7) 0.599(2) -0.0371(12) 0.180(16) Uani 1 1 d G U
H69 H -0.0146 0.5471 -0.0401 0.217 Uiso 1 1 calc R U
C70 C 0.0153(10) 0.616(2) -0.0694(8) 0.193(18) Uani 1 1 d DG U
C71 C 0.0432(11) 0.691(3) -0.0650(11) 0.24(2) Uani 1 1 d G U
H71 H 0.0506 0.7026 -0.0870 0.285 Uiso 1 1 calc R U
C72 C 0.0603(7) 0.750(2) -0.0283(14) 0.26(2) Uani 1 1 d G U
H72 H 0.0794 0.8022 -0.0253 0.312 Uiso 1 1 calc R U
O73 O -0.0005(11) 0.563(3) -0.1086(8) 0.268(18) Uani 1 1 d D U
C74 C -0.0219(13) 0.467(3) -0.1118(11) 0.26(2) Uani 1 1 d D U
H74A H -0.0439 0.4878 -0.1066 0.315 Uiso 1 1 calc R U
H74B H -0.0071 0.4135 -0.0902 0.315 Uiso 1 1 calc R U
C75 C -0.0345(12) 0.414(4) -0.1535(14) 0.42(4) Uani 1 1 d D U
H75A H -0.0482 0.3451 -0.1535 0.498 Uiso 1 1 calc R U
H75B H -0.0520 0.4645 -0.1745 0.498 Uiso 1 1 calc R U
C76 C -0.0037(15) 0.386(4) -0.1660(16) 0.42(4) Uani 1 1 d D U
H76A H 0.0200 0.4107 -0.1439 0.504 Uiso 1 1 calc R U
H76B H -0.0075 0.4281 -0.1914 0.504 Uiso 1 1 calc R U
C77 C -0.0004(14) 0.264(4) -0.1742(16) 0.43(4) Uani 1 1 d D U
H77A H -0.0251 0.2286 -0.1834 0.520 Uiso 1 1 calc R U
H77B H 0.0081 0.2566 -0.1968 0.520 Uiso 1 1 calc R U
C78 C 0.0263(18) 0.208(5) -0.137(2) 0.52(5) Uani 1 1 d D U
H78A H 0.0139 0.1412 -0.1318 0.625 Uiso 1 1 calc R U
H78B H 0.0315 0.2580 -0.1127 0.625 Uiso 1 1 calc R U
C79 C 0.1881(9) 0.326(2) 0.1328(16) 0.23(2) Uani 1 1 d D U
H79A H 0.1766 0.3079 0.1522 0.276 Uiso 1 1 calc R U
H79B H 0.1748 0.2850 0.1066 0.276 Uiso 1 1 calc R U
O80 O 0.2288(8) 0.2961(18) 0.1516(8) 0.163(10) Uani 1 1 d D U
C81 C 0.2343(10) 0.174(2) 0.1594(10) 0.192(15) Uani 1 1 d D U
H81A H 0.2291 0.1559 0.1838 0.231 Uiso 1 1 calc R U
H81B H 0.2607 0.1568 0.1668 0.231 Uiso 1 1 calc R U
C82 C 0.2106(13) 0.099(2) 0.1238(8) 0.22(2) Uani 1 1 d DG U
C83 C 0.2333(8) 0.085(3) 0.1028(14) 0.24(2) Uani 1 1 d G U
H83 H 0.2578 0.1149 0.1142 0.292 Uiso 1 1 calc R U
C84 C 0.2203(12) 0.029(3) 0.0653(13) 0.29(2) Uani 1 1 d G U
H84 H 0.2359 0.0199 0.0510 0.346 Uiso 1 1 calc R U
C85 C 0.1845(13) -0.014(3) 0.0487(9) 0.31(3) Uani 1 1 d DG U
C86 C 0.1617(8) -0.001(3) 0.0697(14) 0.29(2) Uani 1 1 d G U
H86 H 0.1372 -0.0305 0.0583 0.348 Uiso 1 1 calc R U
C87 C 0.1747(11) 0.055(3) 0.1072(13) 0.240(19) Uani 1 1 d G U
H87 H 0.1592 0.0645 0.1215 0.288 Uiso 1 1 calc R U
O88 O 0.1736(11) -0.062(5) 0.0090(12) 0.50(3) Uani 1 1 d D U
C89 C 0.1340(12) -0.076(4) -0.0126(12) 0.43(4) Uani 1 1 d D U
H89A H 0.1211 -0.0304 0.0006 0.519 Uiso 1 1 calc R U
H89B H 0.1274 -0.1549 -0.0113 0.519 Uiso 1 1 calc R U
C90 C 0.1225(16) -0.042(5) -0.0564(12) 0.45(5) Uani 1 1 d D U
H90A H 0.1064 -0.1014 -0.0741 0.541 Uiso 1 1 calc R U
H90B H 0.1450 -0.0393 -0.0620 0.541 Uiso 1 1 calc R U
C91 C 0.1024(19) 0.066(4) -0.0702(14) 0.38(3) Uani 1 1 d D U
H91A H 0.0882 0.0816 -0.0534 0.453 Uiso 1 1 calc R U
H91B H 0.1208 0.1258 -0.0653 0.453 Uiso 1 1 calc R U
C92 C 0.0764(16) 0.065(4) -0.1148(17) 0.46(4) Uani 1 1 d D U
H92A H 0.0889 0.0254 -0.1301 0.553 Uiso 1 1 calc R U
H92B H 0.0545 0.0196 -0.1177 0.553 Uiso 1 1 calc R U
C93 C 0.0625(15) 0.172(6) -0.136(2) 0.57(5) Uani 1 1 d D U
H93A H 0.0599 0.1662 -0.1651 0.686 Uiso 1 1 calc R U
H93B H 0.0813 0.2303 -0.1223 0.686 Uiso 1 1 calc R U

loop_
_atom_site_aniso_label
_atom_site_aniso_U_11
_atom_site_aniso_U_22
_atom_site_aniso_U_33
_atom_site_aniso_U_23
_atom_site_aniso_U_13
_atom_site_aniso_U_12
Pd1 0.209(4) 0.090(3) 0.176(4) -0.014(3) 0.087(3) -0.015(3)
N2 0.18(3) 0.17(3) 0.080(15) 0.079(18) -0.06(2) -0.052(19)
C3 0.23(4) 0.04(3) 0.14(2) 0.01(2) 0.05(3) 0.000(17)
C4 0.26(5) 0.13(4) 0.18(3) -0.05(2) 0.11(3) -0.06(2)
C5 0.23(4) 0.06(3) 0.16(3) -0.01(2) 0.09(3) -0.03(2)
C6 0.12(4) 0.17(4) 0.16(2) -0.01(2) 0.07(3) -0.04(2)
C7 0.03(3) 0.20(4) 0.103(18) 0.05(2) -0.03(3) -0.013(18)
C8 0.27(4) 0.03(3) 0.23(4) -0.03(2) 0.15(3) -0.03(2)
O9 0.39(4) 0.16(3) 0.32(4) -0.15(2) 0.25(4) -0.14(3)
N10 0.33(4) 0.10(3) 0.125(14) 0.042(18) 0.02(2) -0.09(2)
C11 0.25(5) 0.10(4) 0.16(3) -0.02(3) 0.08(3) -0.04(2)
O12 0.34(4) 0.12(2) 0.19(2) -0.06(2) 0.14(3) -0.04(2)
C13 0.20(2) 0.12(3) 0.17(2) -0.02(2) 0.10(2) -0.04(2)
C14 0.20(2) 0.06(3) 0.13(3) -0.05(2) 0.10(2) -0.04(2)
C15 0.27(2) 0.08(3) 0.21(5) -0.01(3) 0.13(3) -0.02(2)
C16 0.28(2) 0.08(3) 0.22(5) 0.01(3) 0.15(4) 0.00(2)
C17 0.26(2) 0.17(4) 0.14(4) 0.09(4) 0.06(4) -0.02(3)
C18 0.19(2) 0.09(3) 0.20(5) 0.00(2) 0.13(3) 0.00(2)
C19 0.18(2) 0.08(3) 0.24(5) 0.00(3) 0.13(4) -0.01(2)
O20 0.27(2) 0.11(2) 0.17(3) 0.00(2) 0.08(3) 0.02(2)
C21 0.24(2) 0.17(5) 0.22(5) 0.08(4) 0.07(5) 0.04(3)
C22 0.26(3) 0.10(4) 0.27(5) 0.01(4) 0.05(5) 0.04(3)
C23 0.25(3) 0.19(5) 0.29(4) -0.10(4) 0.10(4) 0.01(3)
C24 0.42(7) 0.39(9) 0.37(4) -0.06(4) 0.17(5) -0.16(6)
C25 0.38(7) 0.25(6) 0.34(3) 0.02(5) 0.18(5) -0.01(5)
N27 0.14(3) 0.16(4) 0.129(12) 0.040(17) 0.00(2) -0.037(19)
C28 0.24(6) 0.12(4) 0.16(2) -0.01(3) 0.10(4) -0.05(3)
O29 0.28(3) 0.10(2) 0.162(16) -0.012(17) 0.11(2) -0.047(19)
C30 0.23(3) 0.10(3) 0.19(2) -0.02(3) 0.11(4) -0.05(2)
C31 0.22(3) 0.10(3) 0.13(3) -0.02(4) 0.07(3) -0.052(18)
C32 0.21(3) 0.11(2) 0.16(4) -0.01(3) 0.05(5) -0.05(2)
C33 0.19(3) 0.17(2) 0.13(3) 0.02(4) 0.01(4) -0.04(2)
C34 0.22(3) 0.21(3) 0.20(5) 0.09(5) 0.09(5) -0.05(2)
C35 0.25(3) 0.17(2) 0.16(4) 0.06(3) 0.07(5) -0.08(2)
C36 0.26(3) 0.11(2) 0.21(4) -0.01(4) 0.13(4) -0.06(2)
O37 0.26(3) 0.27(4) 0.29(4) -0.02(3) 0.17(4) -0.09(2)
C38 0.27(4) 0.38(6) 0.42(6) -0.01(6) 0.25(4) 0.00(4)
C39 0.42(6) 0.36(7) 0.38(4) -0.12(5) 0.09(5) 0.11(5)
C40 0.26(5) 0.26(6) 0.35(4) 0.07(4) 0.20(4) 0.17(4)
C41 0.31(7) 0.18(5) 0.38(4) 0.07(4) 0.09(5) -0.01(5)
C42 0.44(9) 0.26(7) 0.36(4) 0.07(5) 0.17(5) -0.05(6)
N44 0.208(15) 0.094(14) 0.22(3) -0.07(2) 0.10(2) -0.030(10)
C45 0.206(19) 0.094(16) 0.17(4) -0.03(3) 0.06(4) -0.029(13)
C46 0.21(2) 0.10(2) 0.19(4) 0.03(3) 0.08(5) -0.018(15)
C47 0.21(2) 0.07(2) 0.16(4) -0.07(4) 0.11(4) -0.021(17)
C48 0.214(17) 0.089(19) 0.18(4) -0.01(3) 0.14(3) -0.011(18)
C49 0.230(15) 0.111(19) 0.22(5) 0.06(3) 0.19(4) -0.005(14)
O50 0.22(2) 0.087(18) 0.22(3) 0.01(2) 0.10(3) -0.018(17)
C51 0.26(3) 0.11(2) 0.19(4) 0.02(3) 0.17(4) -0.01(3)
C52 0.25(3) 0.12(3) 0.23(4) -0.01(4) 0.15(5) -0.04(3)
C53 0.28(3) 0.13(4) 0.25(4) 0.00(3) 0.12(4) -0.09(3)
Si54 0.275(19) 0.157(15) 0.225(16) -0.020(13) 0.141(16) -0.082(12)
C55 0.22(4) 0.31(6) 0.21(3) 0.02(3) 0.09(4) -0.09(4)
C56 0.58(8) 0.19(5) 0.29(5) 0.04(3) 0.32(6) 0.02(5)
C57 0.30(5) 0.60(9) 0.40(8) -0.04(7) 0.22(6) -0.27(5)
C58 0.33(5) 0.30(6) 0.22(5) -0.02(3) 0.10(5) 0.03(4)
C59 0.38(7) 0.20(4) 0.23(5) -0.04(3) 0.09(5) 0.01(4)
C60 0.47(9) 0.32(6) 0.29(5) -0.07(4) 0.21(7) 0.03(6)
C61 0.32(6) 0.15(4) 0.19(3) 0.01(3) 0.06(4) -0.06(3)
C62 0.36(5) 0.21(5) 0.21(4) -0.08(3) 0.16(4) -0.10(4)
C63 0.36(5) 0.14(4) 0.23(5) -0.03(3) 0.17(5) -0.10(4)
C64 0.21(2) 0.08(2) 0.22(4) -0.02(3) 0.12(3) -0.040(19)
O65 0.20(3) 0.050(14) 0.28(4) -0.037(19) 0.04(2) -0.048(15)
C66 0.22(4) 0.17(4) 0.26(4) 0.01(3) 0.04(3) -0.03(3)
C67 0.17(4) 0.09(4) 0.23(3) 0.05(3) 0.05(2) 0.01(2)
C68 0.22(5) 0.10(5) 0.23(3) 0.04(3) 0.06(4) -0.02(3)
C69 0.19(4) 0.11(3) 0.20(4) 0.06(3) 0.05(3) -0.01(3)
C70 0.15(5) 0.19(5) 0.19(4) 0.11(3) 0.02(3) 0.04(2)
C71 0.26(6) 0.20(5) 0.29(4) 0.02(3) 0.15(4) -0.02(3)
C72 0.33(6) 0.18(5) 0.29(4) 0.04(4) 0.14(4) -0.06(4)
O73 0.26(4) 0.31(5) 0.21(3) 0.05(3) 0.08(3) -0.04(3)
C74 0.25(6) 0.24(5) 0.24(5) 0.06(3) 0.03(4) 0.00(3)
C75 0.45(7) 0.50(7) 0.30(6) -0.06(5) 0.16(6) -0.22(5)
C76 0.51(8) 0.40(6) 0.34(7) -0.11(6) 0.17(5) -0.11(6)
C77 0.64(7) 0.28(5) 0.42(8) 0.09(5) 0.25(6) -0.15(5)
C78 0.39(8) 0.58(8) 0.59(10) 0.18(8) 0.20(6) -0.09(5)
C79 0.26(3) 0.10(2) 0.27(5) 0.06(4) 0.06(5) -0.041(19)
O80 0.27(3) 0.071(16) 0.18(3) 0.008(18) 0.12(3) -0.023(17)
C81 0.29(4) 0.09(2) 0.22(4) 0.03(3) 0.13(3) -0.02(2)
C82 0.29(4) 0.07(3) 0.32(5) -0.03(3) 0.13(4) 0.00(4)
C83 0.36(5) 0.11(4) 0.28(5) -0.02(4) 0.15(4) -0.01(4)
C84 0.36(5) 0.23(6) 0.25(5) -0.03(4) 0.10(4) 0.00(5)
C85 0.29(4) 0.21(6) 0.34(5) -0.05(5) 0.04(3) 0.09(4)
C86 0.34(5) 0.08(4) 0.40(6) -0.07(4) 0.11(4) -0.03(4)
C87 0.30(4) 0.13(5) 0.24(4) 0.07(3) 0.06(4) -0.02(3)
O88 0.50(6) 0.52(9) 0.48(5) -0.28(5) 0.21(4) -0.24(6)
C89 0.53(6) 0.35(6) 0.43(5) -0.25(4) 0.21(4) -0.36(5)
C90 0.46(8) 0.42(8) 0.53(6) -0.05(7) 0.26(5) -0.08(6)
C91 0.37(8) 0.38(6) 0.48(6) -0.27(4) 0.28(5) -0.07(5)
C92 0.43(8) 0.52(8) 0.49(7) -0.04(7) 0.25(6) -0.10(6)
C93 0.60(8) 0.54(9) 0.72(9) 0.05(7) 0.42(7) -0.04(7)

loop_
_atom_type_symbol
_atom_type_description
_atom_type_scat_dispersion_real
_atom_type_scat_dispersion_imag
_atom_type_scat_source
C C 0.0033 0.0016 'International Tables Vol C Tables 4.2.6.8 and 6.1.1.4'
H H 0.0000 0.0000 'International Tables Vol C Tables 4.2.6.8 and 6.1.1.4'
N N 0.0061 0.0033 'International Tables Vol C Tables 4.2.6.8 and 6.1.1.4'
O O 0.0106 0.0060 'International Tables Vol C Tables 4.2.6.8 and 6.1.1.4'
Pd Pd -0.9988 1.0072 'International Tables Vol C Tables 4.2.6.8 and 6.1.1.4'
Si Si 0.0817 0.0704 'International Tables Vol C Tables 4.2.6.8 and 6.1.1.4'

loop_
_geom_angle_atom_site_label_1
_geom_angle_atom_site_label_2
_geom_angle_atom_site_label_3
_geom_angle
N2 Pd1 N10 83.2(15)
N2 Pd1 N44 173.4(10)
N10 Pd1 N44 92.5(12)
N2 Pd1 N27 73.9(14)
N10 Pd1 N27 156.9(14)
N44 Pd1 N27 110.6(12)
C3 N2 C7 120.0
C3 N2 Pd1 122(2)
C7 N2 Pd1 118(2)
N2 C3 C4 120.0
N2 C3 C11 107(3)
C4 C3 C11 133(3)
C5 C4 C3 120.0
C5 C4 H4 120.0
C3 C4 H4 120.0
C4 C5 C6 120.0
C4 C5 C8 123(3)
C6 C5 C8 117(3)
C5 C6 C7 120.0
C5 C6 H6 120.0
C7 C6 H6 120.0
C6 C7 N2 120.0
C6 C7 C28 115(3)
N2 C7 C28 125(3)
O9 C8 C5 124(4)
O9 C8 H8A 106.3
C5 C8 H8A 106.3
O9 C8 H8B 106.3
C5 C8 H8B 106.3
H8A C8 H8B 106.4
C8 O9 H9 109.5
C11 N10 C13 115(3)
C11 N10 Pd1 111(3)
C13 N10 Pd1 134(2)
O12 C11 N10 122(3)
O12 C11 C3 121(4)
N10 C11 C3 116(4)
N10 C13 C14 113(3)
N10 C13 H13A 109.0
C14 C13 H13A 109.0
N10 C13 H13B 109.0
C14 C13 H13B 109.0
H13A C13 H13B 107.8
C15 C14 C19 120.0
C15 C14 C13 123(3)
C19 C14 C13 117(3)
C16 C15 C14 120.0
C16 C15 H15 120.0
C14 C15 H15 120.0
C15 C16 C17 120.0
C15 C16 H16 120.0
C17 C16 H16 120.0
O20 C17 C18 126(2)
O20 C17 C16 114(2)
C18 C17 C16 120.0
C19 C18 C17 120.0
C19 C18 H18 120.0
C17 C18 H18 120.0
C18 C19 C14 120.0
C18 C19 H19 120.0
C14 C19 H19 120.0
C17 O20 C21 116(2)
O20 C21 C22 111(2)
O20 C21 H21A 109.4
C22 C21 H21A 109.4
O20 C21 H21B 109.4
C22 C21 H21B 109.4
H21A C21 H21B 108.0
C21 C22 C23 117(2)
C21 C22 H22A 108.1
C23 C22 H22A 108.1
C21 C22 H22B 108.1
C23 C22 H22B 108.1
H22A C22 H22B 107.3
C22 C23 C24 117(2)
C22 C23 H23A 108.1
C24 C23 H23A 108.1
C22 C23 H23B 108.1
C24 C23 H23B 108.1
H23A C23 H23B 107.3
C25 C24 C23 116(3)
C25 C24 H24A 108.3
C23 C24 H24A 108.3
C25 C24 H24B 108.3
C23 C24 H24B 108.3
H24A C24 H24B 107.4
C42 C25 C24 123(3)
C42 C25 H25 118.6
C24 C25 H25 118.6
C28 N27 C30 112(3)
C28 N27 Pd1 128(3)
C30 N27 Pd1 120(3)
O29 C28 N27 131(3)
O29 C28 C7 134(5)
N27 C28 C7 95(3)
N27 C30 C31 121(4)
N27 C30 H30A 107.0
C31 C30 H30A 107.0
N27 C30 H30B 107.0
C31 C30 H30B 107.0
H30A C30 H30B 106.7
C32 C31 C36 120.0
C32 C31 C30 116(3)
C36 C31 C30 124(3)
C33 C32 C31 120.0
C33 C32 H32 120.0
C31 C32 H32 120.0
C32 C33 C34 120.0
C32 C33 H33 120.0
C34 C33 H33 120.0
O37 C34 C35 114(3)
O37 C34 C33 126(3)
C35 C34 C33 120.0
C34 C35 C36 120.0
C34 C35 H35 120.0
C36 C35 H35 120.0
C35 C36 C31 120.0
C35 C36 H36 120.0
C31 C36 H36 120.0
C34 O37 C38 116(2)
O37 C38 C39 110(2)
O37 C38 H38A 109.7
C39 C38 H38A 109.7
O37 C38 H38B 109.7
C39 C38 H38B 109.7
H38A C38 H38B 108.2
C38 C39 C40 117(3)
C38 C39 H39A 108.1
C40 C39 H39A 108.1
C38 C39 H39B 108.1
C40 C39 H39B 108.1
H39A C39 H39B 107.3
C41 C40 C39 114(3)
C41 C40 H40A 108.8
C39 C40 H40A 108.8
C41 C40 H40B 108.8
C39 C40 H40B 108.8
H40A C40 H40B 107.7
C40 C41 C42 118(3)
C40 C41 H41A 107.7
C42 C41 H41A 107.7
C40 C41 H41B 107.7
C42 C41 H41B 107.7
H41A C41 H41B 107.1
C25 C42 C41 117(5)
C25 C42 H42 121.6
C41 C42 H42 121.6
C45 N44 C49 120.0
C45 N44 Pd1 132.8(12)
C49 N44 Pd1 107.2(12)
C46 C45 N44 120.0
C46 C45 C64 136(2)
N44 C45 C64 103(2)
C45 C46 C47 120.0
C45 C46 H46 120.0
C47 C46 H46 120.0
O50 C47 C48 125(2)
O50 C47 C46 115(2)
C48 C47 C46 120.0
C47 C48 C49 120.0
C47 C48 H48 120.0
C49 C48 H48 120.0
C48 C49 N44 120.0
C48 C49 C79 120.1(5)
N44 C49 C79 119.8(5)
C47 O50 C51 128(3)
O50 C51 C52 111(4)
O50 C51 H51A 109.4
C52 C51 H51A 109.4
O50 C51 H51B 109.4
C52 C51 H51B 109.4
H51A C51 H51B 108.0
C53 C52 C51 172(6)
C52 C53 Si54 171(5)
C53 Si54 C61 111(3)
C53 Si54 C55 107(2)
C61 Si54 C55 117(2)
C53 Si54 C58 110(2)
C61 Si54 C58 105(2)
C55 Si54 C58 106(2)
C56 C55 C57 123(6)
C56 C55 Si54 113(4)
C57 C55 Si54 105(4)
C56 C55 H55 104.9
C57 C55 H55 104.9
Si54 C55 H55 104.9
C55 C56 H56A 109.5
C55 C56 H56B 109.5
H56A C56 H56B 109.5
C55 C56 H56C 109.5
H56A C56 H56C 109.5
H56B C56 H56C 109.5
C55 C57 H57A 109.5
C55 C57 H57B 109.5
H57A C57 H57B 109.5
C55 C57 H57C 109.5
H57A C57 H57C 109.5
H57B C57 H57C 109.5
C59 C58 C60 111(5)
C59 C58 Si54 109(4)
C60 C58 Si54 104(4)
C59 C58 H58 110.8
C60 C58 H58 110.8
Si54 C58 H58 110.8
C58 C59 H59A 109.5
C58 C59 H59B 109.5
H59A C59 H59B 109.5
C58 C59 H59C 109.5
H59A C59 H59C 109.5
H59B C59 H59C 109.5
C58 C60 H60A 109.5
C58 C60 H60B 109.5
H60A C60 H60B 109.5
C58 C60 H60C 109.5
H60A C60 H60C 109.5
H60B C60 H60C 109.5
C62 C61 C63 107(4)
C62 C61 Si54 119(4)
C63 C61 Si54 109(4)
C62 C61 H61 106.9
C63 C61 H61 106.9
Si54 C61 H61 106.9
C61 C62 H62A 109.5
C61 C62 H62B 109.5
H62A C62 H62B 109.5
C61 C62 H62C 109.5
H62A C62 H62C 109.5
H62B C62 H62C 109.5
C61 C63 H63A 109.5
C61 C63 H63B 109.5
H63A C63 H63B 109.5
C61 C63 H63C 109.5
H63A C63 H63C 109.5
H63B C63 H63C 109.5
O65 C64 C45 102(2)
O65 C64 H64A 111.3
C45 C64 H64A 111.3
O65 C64 H64B 111.3
C45 C64 H64B 111.3
H64A C64 H64B 109.2
C64 O65 C66 106(3)
O65 C66 C67 127(4)
O65 C66 H66A 105.7
C67 C66 H66A 105.7
O65 C66 H66B 105.7
C67 C66 H66B 105.7
H66A C66 H66B 106.1
C68 C67 C72 120.0
C68 C67 C66 121(4)
C72 C67 C66 118(4)
C69 C68 C67 120.0
C69 C68 H68 120.0
C67 C68 H68 120.0
C70 C69 C68 120.0
C70 C69 H69 120.0
C68 C69 H69 120.0
C69 C70 C71 120.0
C69 C70 O73 126(3)
C71 C70 O73 114(3)
C72 C71 C70 120.0
C72 C71 H71 120.0
C70 C71 H71 120.0
C71 C72 C67 120.0
C71 C72 H72 120.0
C67 C72 H72 120.0
C74 O73 C70 117(2)
O73 C74 C75 112(2)
O73 C74 H74A 109.2
C75 C74 H74A 109.2
O73 C74 H74B 109.2
C75 C74 H74B 109.2
H74A C74 H74B 107.9
C76 C75 C74 114(3)
C76 C75 H75A 108.7
C74 C75 H75A 108.7
C76 C75 H75B 108.7
C74 C75 H75B 108.7
H75A C75 H75B 107.6
C75 C76 C77 115(3)
C75 C76 H76A 108.5
C77 C76 H76A 108.5
C75 C76 H76B 108.5
C77 C76 H76B 108.5
H76A C76 H76B 107.5
C78 C77 C76 111(3)
C78 C77 H77A 109.4
C76 C77 H77A 109.4
C78 C77 H77B 109.4
C76 C77 H77B 109.4
H77A C77 H77B 108.0
C77 C78 C93 118(3)
C77 C78 H78A 107.9
C93 C78 H78A 107.9
C77 C78 H78B 107.9
C93 C78 H78B 107.9
H78A C78 H78B 107.2
O80 C79 C49 105.0(18)
O80 C79 H79A 110.7
C49 C79 H79A 110.7
O80 C79 H79B 110.7
C49 C79 H79B 110.7
H79A C79 H79B 108.8
C81 O80 C79 111(2)
O80 C81 C82 116(3)
O80 C81 H81A 108.3
C82 C81 H81A 108.3
O80 C81 H81B 108.3
C82 C81 H81B 108.3
H81A C81 H81B 107.4
C83 C82 C87 120.0
C83 C82 C81 101(4)
C87 C82 C81 138(4)
C84 C83 C82 120.0
C84 C83 H83 120.0
C82 C83 H83 120.0
C83 C84 C85 120.0
C83 C84 H84 120.0
C85 C84 H84 120.0
C84 C85 C86 120.0
C84 C85 O88 114(4)
C86 C85 O88 125(4)
C87 C86 C85 120.0
C87 C86 H86 120.0
C85 C86 H86 120.0
C86 C87 C82 120.0
C86 C87 H87 120.0
C82 C87 H87 120.0
C85 O88 C89 113(2)
O88 C89 C90 109(2)
O88 C89 H89A 109.9
C90 C89 H89A 109.9
O88 C89 H89B 109.9
C90 C89 H89B 109.9
H89A C89 H89B 108.3
C89 C90 C91 118(3)
C89 C90 H90A 107.7
C91 C90 H90A 107.7
C89 C90 H90B 107.7
C91 C90 H90B 107.7
H90A C90 H90B 107.1
C92 C91 C90 112(3)
C92 C91 H91A 109.1
C90 C91 H91A 109.1
C92 C91 H91B 109.1
C90 C91 H91B 109.1
H91A C91 H91B 107.8
C93 C92 C91 119(3)
C93 C92 H92A 107.6
C91 C92 H92A 107.6
C93 C92 H92B 107.6
C91 C92 H92B 107.6
H92A C92 H92B 107.1
C92 C93 C78 114(3)
C92 C93 H93A 108.7
C78 C93 H93A 108.7
C92 C93 H93B 108.7
C78 C93 H93B 108.7
H93A C93 H93B 107.6

loop_
_geom_bond_atom_site_label_1
_geom_bond_atom_site_label_2
_geom_bond_distance
Pd1 N2 1.854(18)
Pd1 N10 2.01(3)
Pd1 N44 2.096(19)
Pd1 N27 2.12(3)
N2 C3 1.3900
N2 C7 1.3900
C3 C4 1.3900
C3 C11 1.52(2)
C4 C5 1.3900
C4 H4 0.9500
C5 C6 1.3900
C5 C8 1.49(4)
C6 C7 1.3900
C6 H6 0.9500
C7 C28 1.48(2)
C8 O9 1.30(3)
C8 H8A 0.9900
C8 H8B 0.9900
O9 H9 0.8400
N10 C11 1.42(4)
N10 C13 1.52(4)
C11 O12 1.23(4)
C13 C14 1.56(4)
C13 H13A 0.9900
C13 H13B 0.9900
C14 C15 1.3900
C14 C19 1.3900
C15 C16 1.3900
C15 H15 0.9500
C16 C17 1.3900
C16 H16 0.9500
C17 O20 1.388(18)
C17 C18 1.3900
C18 C19 1.3900
C18 H18 0.9500
C19 H19 0.9500
O20 C21 1.43(2)
C21 C22 1.47(2)
C21 H21A 0.9900
C21 H21B 0.9900
C22 C23 1.50(2)
C22 H22A 0.9900
C22 H22B 0.9900
C23 C24 1.50(2)
C23 H23A 0.9900
C23 H23B 0.9900
C24 C25 1.50(2)
C24 H24A 0.9900
C24 H24B 0.9900
C25 C42 1.35(2)
C25 H25 0.9500
N27 C28 1.35(4)
N27 C30 1.48(4)
C28 O29 1.21(4)
C30 C31 1.52(4)
C30 H30A 0.9900
C30 H30B 0.9900
C31 C32 1.3900
C31 C36 1.3900
C32 C33 1.3900
C32 H32 0.9500
C33 C34 1.3900
C33 H33 0.9500
C34 O37 1.385(19)
C34 C35 1.3900
C35 C36 1.3900
C35 H35 0.9500
C36 H36 0.9500
O37 C38 1.43(2)
C38 C39 1.48(2)
C38 H38A 0.9900
C38 H38B 0.9900
C39 C40 1.50(2)
C39 H39A 0.9900
C39 H39B 0.9900
C40 C41 1.47(2)
C40 H40A 0.9900
C40 H40B 0.9900
C41 C42 1.48(2)
C41 H41A 0.9900
C41 H41B 0.9900
C42 H42 0.9500
N44 C45 1.3900
N44 C49 1.3900
C45 C46 1.3900
C45 C64 1.52(2)
C46 C47 1.3900
C46 H46 0.9500
C47 O50 1.34(3)
C47 C48 1.3900
C48 C49 1.3900
C48 H48 0.9500
C49 C79 1.52(2)
O50 C51 1.45(2)
C51 C52 1.46(2)
C51 H51A 0.9900
C51 H51B 0.9900
C52 C53 1.199(12)
C53 Si54 1.71(4)
Si54 C61 1.94(5)
Si54 C55 1.95(5)
Si54 C58 1.96(6)
C55 C56 1.52(2)
C55 C57 1.53(2)
C55 H55 1.0000
C56 H56A 0.9800
C56 H56B 0.9800
C56 H56C 0.9800
C57 H57A 0.9800
C57 H57B 0.9800
C57 H57C 0.9800
C58 C59 1.53(2)
C58 C60 1.53(2)
C58 H58 1.0000
C59 H59A 0.9800
C59 H59B 0.9800
C59 H59C 0.9800
C60 H60A 0.9800
C60 H60B 0.9800
C60 H60C 0.9800
C61 C62 1.51(2)
C61 C63 1.51(2)
C61 H61 1.0000
C62 H62A 0.9800
C62 H62B 0.9800
C62 H62C 0.9800
C63 H63A 0.9800
C63 H63B 0.9800
C63 H63C 0.9800
C64 O65 1.48(2)
C64 H64A 0.9900
C64 H64B 0.9900
O65 C66 1.48(2)
C66 C67 1.51(2)
C66 H66A 0.9900
C66 H66B 0.9900
C67 C68 1.3900
C67 C72 1.3900
C68 C69 1.3900
C68 H68 0.9500
C69 C70 1.3900
C69 H69 0.9500
C70 C71 1.3900
C70 O73 1.419(19)
C71 C72 1.3900
C71 H71 0.9500
C72 H72 0.9500
O73 C74 1.40(2)
C74 C75 1.50(2)
C74 H74A 0.9900
C74 H74B 0.9900
C75 C76 1.49(2)
C75 H75A 0.9900
C75 H75B 0.9900
C76 C77 1.51(2)
C76 H76A 0.9900
C76 H76B 0.9900
C77 C78 1.49(2)
C77 H77A 0.9900
C77 H77B 0.9900
C78 C93 1.49(2)
C78 H78A 0.9900
C78 H78B 0.9900
C79 O80 1.51(2)
C79 H79A 0.9900
C79 H79B 0.9900
O80 C81 1.50(2)
C81 C82 1.53(2)
C81 H81A 0.9900
C81 H81B 0.9900
C82 C83 1.3900
C82 C87 1.3900
C83 C84 1.3900
C83 H83 0.9500
C84 C85 1.3900
C84 H84 0.9500
C85 C86 1.3900
C85 O88 1.41(2)
C86 C87 1.3900
C86 H86 0.9500
C87 H87 0.9500
O88 C89 1.44(2)
C89 C90 1.48(2)
C89 H89A 0.9900
C89 H89B 0.9900
C90 C91 1.49(2)
C90 H90A 0.9900
C90 H90B 0.9900
C91 C92 1.49(2)
C91 H91A 0.9900
C91 H91B 0.9900
C92 C93 1.49(2)
C92 H92A 0.9900
C92 H92B 0.9900
C93 H93A 0.9900
C93 H93B 0.9900

loop_
_geom_torsion_atom_site_label_1
_geom_torsion_atom_site_label_2
_geom_torsion_atom_site_label_3
_geom_torsion_atom_site_label_4
_geom_torsion
N10 Pd1 N2 C3 -1.0(16)
N27 Pd1 N2 C3 -177.6(16)
N10 Pd1 N2 C7 -178.3(16)
N27 Pd1 N2 C7 5.1(14)
C7 N2 C3 C4 0.0
Pd1 N2 C3 C4 -177.3(13)
C7 N2 C3 C11 -177.9(19)
Pd1 N2 C3 C11 4.8(18)
N2 C3 C4 C5 0.0
C11 C3 C4 C5 177(2)
C3 C4 C5 C6 0.0
C3 C4 C5 C8 179.5(19)
C4 C5 C6 C7 0.0
C8 C5 C6 C7 -179.6(18)
C5 C6 C7 N2 0.0
C5 C6 C7 C28 -177.6(19)
C3 N2 C7 C6 0.0
Pd1 N2 C7 C6 177.4(12)
C3 N2 C7 C28 177(2)
Pd1 N2 C7 C28 -5(2)
C4 C5 C8 O9 -154(4)
C6 C5 C8 O9 25(4)
C13 N10 C11 O12 -2(4)
Pd1 N10 C11 O12 -172(3)
C13 N10 C11 C3 177(3)
Pd1 N10 C11 C3 7(3)
N2 C3 C11 O12 171(2)
C4 C3 C11 O12 -6(3)
N2 C3 C11 N10 -8(2)
C4 C3 C11 N10 175(2)
C11 N10 C13 C14 99(4)
Pd1 N10 C13 C14 -95(4)
N10 C13 C14 C15 -53(4)
N10 C13 C14 C19 119(3)
C19 C14 C15 C16 0.0
C13 C14 C15 C16 172(3)
C14 C15 C16 C17 0.0
C15 C16 C17 O20 177(3)
C15 C16 C17 C18 0.0
O20 C17 C18 C19 -176(4)
C16 C17 C18 C19 0.0
C17 C18 C19 C14 0.0
C15 C14 C19 C18 0.0
C13 C14 C19 C18 -172(3)
C18 C17 O20 C21 -9(6)
C16 C17 O20 C21 175(4)
C17 O20 C21 C22 -170(4)
O20 C21 C22 C23 -176(4)
C21 C22 C23 C24 -41(7)
C22 C23 C24 C25 -54(7)
C23 C24 C25 C42 131(7)
C30 N27 C28 O29 3(3)
Pd1 N27 C28 O29 -176(2)
C30 N27 C28 C7 -177(3)
Pd1 N27 C28 C7 4(2)
C6 C7 C28 O29 -2.1(17)
N2 C7 C28 O29 -179.5(19)
C6 C7 C28 N27 177.9(16)
N2 C7 C28 N27 0.5(19)
C28 N27 C30 C31 -125(3)
Pd1 N27 C30 C31 54(5)
N27 C30 C31 C32 50(4)
N27 C30 C31 C36 -123(3)
C36 C31 C32 C33 0.0
C30 C31 C32 C33 -174(3)
C31 C32 C33 C34 0.0
C32 C33 C34 O37 178(4)
C32 C33 C34 C35 0.0
O37 C34 C35 C36 -178(3)
C33 C34 C35 C36 0.0
C34 C35 C36 C31 0.0
C32 C31 C36 C35 0.0
C30 C31 C36 C35 174(3)
C35 C34 O37 C38 176(4)
C33 C34 O37 C38 -2(6)
C34 O37 C38 C39 -147(4)
O37 C38 C39 C40 54(7)
C38 C39 C40 C41 121(6)
C39 C40 C41 C42 164(6)
C24 C25 C42 C41 -178(6)
C40 C41 C42 C25 -165(6)
C49 N44 C45 C46 0.0
Pd1 N44 C45 C46 -180(2)
C49 N44 C45 C64 176(3)
Pd1 N44 C45 C64 -3(3)
N44 C45 C46 C47 0.0
C64 C45 C46 C47 -175(4)
C45 C46 C47 O50 178(3)
C45 C46 C47 C48 0.0
O50 C47 C48 C49 -178(3)
C46 C47 C48 C49 0.0
C47 C48 C49 N44 0.0
C47 C48 C49 C79 -176(3)
C45 N44 C49 C48 0.0
Pd1 N44 C49 C48 179.8(16)
C45 N44 C49 C79 176(3)
Pd1 N44 C49 C79 -4(3)
C48 C47 O50 C51 170(3)
C46 C47 O50 C51 -8(5)
C47 O50 C51 C52 -171(4)
C46 C45 C64 O65 6(5)
N44 C45 C64 O65 -169(2)
C45 C64 O65 C66 165(3)
C64 O65 C66 C67 -61(6)
O65 C66 C67 C68 106(5)
O65 C66 C67 C72 -67(5)
C72 C67 C68 C69 0.0
C66 C67 C68 C69 -173(3)
C67 C68 C69 C70 0.0
C68 C69 C70 C71 0.0
C68 C69 C70 O73 -178(4)
C69 C70 C71 C72 0.0
O73 C70 C71 C72 179(4)
C70 C71 C72 C67 0.0
C68 C67 C72 C71 0.0
C66 C67 C72 C71 173(3)
C69 C70 O73 C74 -17(7)
C71 C70 O73 C74 165(4)
C70 O73 C74 C75 -175(4)
O73 C74 C75 C76 55(6)
C74 C75 C76 C77 120(5)
C75 C76 C77 C78 -93(5)
C76 C77 C78 C93 -109(6)
C48 C49 C79 O80 1(5)
N44 C49 C79 O80 -176(2)
C49 C79 O80 C81 -178(3)
C79 O80 C81 C82 48(5)
O80 C81 C82 C83 90(3)
O80 C81 C82 C87 -82(5)
C87 C82 C83 C84 0.0
C81 C82 C83 C84 -174(3)
C82 C83 C84 C85 0.0
C83 C84 C85 C86 0.0
C83 C84 C85 O88 175(4)
C84 C85 C86 C87 0.0
O88 C85 C86 C87 -175(5)
C85 C86 C87 C82 0.0
C83 C82 C87 C86 0.0
C81 C82 C87 C86 171(4)
C84 C85 O88 C89 -163(3)
C86 C85 O88 C89 12(7)
C85 O88 C89 C90 137(5)
O88 C89 C90 C91 -106(7)
C89 C90 C91 C92 -151(5)
C90 C91 C92 C93 -163(5)
C91 C92 C93 C78 -94(8)
C77 C78 C93 C92 -143(5)
